data_7100382
loop_
_publ_author_name
'Baolong Li'
'Li Baozong'
'Peng Yanfen'
'Zhang Yong'

_publ_section_title
;
Supramolecular isomers in the same crystal: a new type
of polycatenation involving ribbons of rings and 2D square networks
polycatenated in 3D architecture
;
_journal_name_full 'Chemical Communications'
_journal_paper_doi 10.1039/b418392d
_journal_year 2005
_chemical_formula_sum 'C24 H32 Cd Cl2 N12 O12'
_chemical_formula_weight 863.92
_space_group_IT_number 15
_symmetry_cell_setting monoclinic
_symmetry_space_group_name_Hall '-C 2yc'
_symmetry_space_group_name_H-M 'C 1 2/c 1'
_cell_angle_alpha 90.00
_cell_angle_beta 118.91(3)
_cell_angle_gamma 90.00
_cell_formula_units_Z 4
_cell_length_a 15.744(3)
_cell_length_b 16.954(3)
_cell_length_c 14.824(3)
_cell_measurement_temperature 193.15
_cell_volume 3463.7(12)
_diffrn_ambient_temperature 193.15
_exptl_crystal_density_diffrn 1.657
_cod_depositor_comments
;
The following automatic conversions were performed:
'_symmetry_cell_setting' value 'Monoclinic' changed to 'monoclinic'
according to '/home/saulius/struct/CIF-dictionaries/cif_core.dic'
dictionary named 'cif_core.dic' version 2.4.1 from 2010-06-29.

Automatic conversion script
Id: cif_fix_enum 1527 2010-12-29 10:47:43Z saulius 
;
_cod_original_sg_symbol_H-M 'C 2/c'
_cod_database_code 7100382

loop_
_symmetry_equiv_pos_as_xyz
'x, y, z'
'-x, y, -z+1/2'
'x+1/2, y+1/2, z'
'-x+1/2, y+1/2, -z+1/2'
'-x, -y, -z'
'x, -y, z-1/2'
'-x+1/2, -y+1/2, -z'
'x+1/2, -y+1/2, z-1/2'

loop_
_atom_site_label
_atom_site_type_symbol
_atom_site_fract_x
_atom_site_fract_y
_atom_site_fract_z
_atom_site_U_iso_or_equiv
_atom_site_adp_type
_atom_site_occupancy
_atom_site_symmetry_multiplicity
_atom_site_calc_flag
_atom_site_refinement_flags
_atom_site_disorder_assembly
_atom_site_disorder_group
Cd1 Cd 0.5000 0.359484(13) 0.7500 0.03125(12) Uani 1 2 d S . .
Cl1 Cl 0.26903(6) 0.15070(4) 0.76057(7) 0.0495(2) Uani 1 1 d . . .
O1 O 0.34370(19) 0.35642(15) 0.7213(2) 0.0548(6) Uani 1 1 d . . .
O2 O 0.2995(2) 0.22706(16) 0.8043(2) 0.0818(8) Uani 1 1 d . . .
O3 O 0.3502(3) 0.1018(2) 0.7850(3) 0.1096(12) Uani 1 1 d . . .
O4 O 0.2159(4) 0.1565(3) 0.6554(3) 0.141(2) Uani 1 1 d . . .
O5 O 0.2110(4) 0.1184(3) 0.7979(5) 0.1367(19) Uani 1 1 d . . .
O6 O 0.2024(2) 0.45750(16) 0.6200(2) 0.0689(7) Uani 1 1 d . . .
N1 N 0.55099(17) 0.21150(14) 1.01720(16) 0.0398(5) Uani 1 1 d . . .
N2 N 0.5800(2) 0.15639(16) 0.9721(2) 0.0508(6) Uani 1 1 d . . .
N3 N 0.53312(17) 0.26547(13) 0.87688(17) 0.0368(5) Uani 1 1 d . . .
N4 N 0.14105(15) 0.02730(14) 1.01110(15) 0.0352(5) Uani 1 1 d . . .
N5 N 0.06325(18) 0.07378(14) 0.95412(19) 0.0439(5) Uani 1 1 d . . .
N6 N 0.04990(17) -0.04090(13) 0.87371(17) 0.0365(5) Uani 1 1 d . . .
C1 C 0.4663(2) 0.15898(17) 1.1090(2) 0.0389(6) Uani 1 1 d . . .
C2 C 0.3899(2) 0.20452(17) 1.0990(2) 0.0508(7) Uani 1 1 d . . .
H2A H 0.3927 0.2602 1.0936 0.061 Uiso 1 1 calc R . .
C3 C 0.3091(2) 0.17059(19) 1.0965(2) 0.0480(7) Uani 1 1 d . . .
H3A H 0.2565 0.2029 1.0884 0.058 Uiso 1 1 calc R . .
C4 C 0.30447(19) 0.08948(16) 1.10601(18) 0.0360(5) Uani 1 1 d . . .
C5 C 0.3810(2) 0.04394(16) 1.1156(2) 0.0455(6) Uani 1 1 d . . .
H5A H 0.3784 -0.0117 1.1213 0.055 Uiso 1 1 calc R . .
C6 C 0.4611(2) 0.07777(18) 1.1171(2) 0.0458(6) Uani 1 1 d . . .
H6A H 0.5131 0.0454 1.1236 0.055 Uiso 1 1 calc R . .
C7 C 0.5560(2) 0.1979(2) 1.1177(2) 0.0484(7) Uani 1 1 d . . .
H7A H 0.5658 0.2490 1.1536 0.058 Uiso 1 1 calc R . .
H7B H 0.6130 0.1642 1.1602 0.058 Uiso 1 1 calc R . .
C8 C 0.2195(2) 0.0534(2) 1.1114(2) 0.0456(7) Uani 1 1 d . . .
H8A H 0.2427 0.0076 1.1587 0.055 Uiso 1 1 calc R . .
H8B H 0.1932 0.0926 1.1409 0.055 Uiso 1 1 calc R . .
C9 C 0.5684(2) 0.19179(17) 0.8886(2) 0.0469(7) Uani 1 1 d . . .
H9A H 0.5836 0.1676 0.8404 0.056 Uiso 1 1 calc R . .
C10 C 0.52199(19) 0.27540(16) 0.95920(19) 0.0386(6) Uani 1 1 d . . .
H10A H 0.4969 0.3216 0.9742 0.046 Uiso 1 1 calc R . .
C11 C 0.0107(2) 0.03061(16) 0.8723(2) 0.0411(6) Uani 1 1 d . . .
H11A H -0.0494 0.0479 0.8171 0.049 Uiso 1 1 calc R . .
C12 C 0.1317(2) -0.04009(16) 0.9625(2) 0.0393(6) Uani 1 1 d . . .
H12A H 0.1772 -0.0821 0.9877 0.047 Uiso 1 1 calc R . .
HW1 H 0.322(3) 0.317(3) 0.726(3) 0.065(13) Uiso 1 1 d . . .
HW2 H 0.293(3) 0.389(3) 0.688(3) 0.077(13) Uiso 1 1 d . . .
HW3 H 0.157(3) 0.442(3) 0.566(4) 0.079(14) Uiso 1 1 d . . .
HW4 H 0.196(4) 0.516(4) 0.629(4) 0.105(17) Uiso 1 1 d . . .

loop_
_atom_site_aniso_label
_atom_site_aniso_U_11
_atom_site_aniso_U_22
_atom_site_aniso_U_33
_atom_site_aniso_U_23
_atom_site_aniso_U_13
_atom_site_aniso_U_12
Cd1 0.03798(17) 0.02837(16) 0.02611(17) 0.000 0.01448(12) 0.000
Cl1 0.0467(4) 0.0405(4) 0.0523(4) 0.0003(3) 0.0168(3) -0.0001(3)
O1 0.0453(13) 0.0504(14) 0.0764(18) 0.0148(11) 0.0355(13) 0.0067(10)
O2 0.107(2) 0.0569(15) 0.101(2) -0.0225(15) 0.0661(19) -0.0285(15)
O3 0.073(2) 0.086(2) 0.146(3) -0.003(2) 0.034(2) 0.0279(18)
O4 0.173(5) 0.128(3) 0.058(2) -0.014(2) 0.006(2) 0.063(3)
O5 0.149(4) 0.092(2) 0.226(6) -0.019(3) 0.136(4) -0.049(3)
O6 0.0642(16) 0.0509(14) 0.0585(15) -0.0100(12) 0.0035(12) 0.0023(12)
N1 0.0444(12) 0.0423(12) 0.0304(11) 0.0017(9) 0.0162(9) -0.0096(10)
N2 0.0648(18) 0.0426(13) 0.0446(14) 0.0107(11) 0.0260(13) 0.0100(12)
N3 0.0463(12) 0.0345(11) 0.0324(11) 0.0039(9) 0.0211(10) 0.0025(9)
N4 0.0389(12) 0.0388(12) 0.0314(11) -0.0055(8) 0.0197(9) -0.0047(9)
N5 0.0486(13) 0.0396(12) 0.0440(13) -0.0089(10) 0.0226(11) 0.0005(10)
N6 0.0403(11) 0.0324(11) 0.0339(11) -0.0057(9) 0.0157(9) -0.0018(9)
C1 0.0468(15) 0.0443(14) 0.0217(12) 0.0025(11) 0.0133(11) -0.0099(12)
C2 0.064(2) 0.0325(14) 0.0530(17) 0.0024(13) 0.0259(15) -0.0061(13)
C3 0.0550(17) 0.0421(15) 0.0475(16) -0.0004(13) 0.0252(14) 0.0041(13)
C4 0.0436(14) 0.0403(13) 0.0219(11) -0.0060(10) 0.0141(10) -0.0083(11)
C5 0.0569(17) 0.0326(13) 0.0476(16) 0.0018(12) 0.0257(14) -0.0021(12)
C6 0.0471(16) 0.0450(15) 0.0473(15) 0.0042(13) 0.0245(13) 0.0040(12)
C7 0.0490(16) 0.0648(19) 0.0262(12) 0.0007(12) 0.0140(11) -0.0169(14)
C8 0.0502(16) 0.0597(17) 0.0288(13) -0.0106(12) 0.0206(12) -0.0134(14)
C9 0.0639(19) 0.0394(14) 0.0420(14) 0.0087(12) 0.0292(14) 0.0128(13)
C10 0.0430(14) 0.0377(13) 0.0346(13) 0.0012(11) 0.0184(11) -0.0004(11)
C11 0.0419(14) 0.0388(14) 0.0403(14) -0.0039(11) 0.0182(12) 0.0037(11)
C12 0.0439(14) 0.0390(14) 0.0333(13) -0.0024(11) 0.0173(11) 0.0011(11)

loop_
_geom_bond_atom_site_label_1
_geom_bond_atom_site_label_2
_geom_bond_distance
_geom_bond_site_symmetry_2
_geom_bond_publ_flag
Cd1 O1 2.286(3) 2_656 ?
Cd1 O1 2.286(3) . ?
Cd1 N3 2.324(2) 2_656 ?
Cd1 N3 2.324(2) . ?
Cd1 N6 2.332(2) 3 ?
Cd1 N6 2.332(2) 4_556 ?
Cl1 O4 1.371(4) . ?
Cl1 O5 1.388(4) . ?
Cl1 O3 1.415(3) . ?
Cl1 O2 1.423(3) . ?
O1 HW1 0.77(4) . ?
O1 HW2 0.89(5) . ?
O6 HW3 0.82(5) . ?
O6 HW4 1.01(6) . ?
N1 C10 1.320(3) . ?
N1 N2 1.350(4) . ?
N1 C7 1.471(3) . ?
N2 C9 1.307(4) . ?
N3 C10 1.325(3) . ?
N3 C9 1.344(4) . ?
N4 C12 1.320(3) . ?
N4 N5 1.354(3) . ?
N4 C8 1.469(3) . ?
N5 C11 1.311(4) . ?
N6 C12 1.324(4) . ?
N6 C11 1.356(3) . ?
N6 Cd1 2.332(2) 3_445 ?
C1 C2 1.376(5) . ?
C1 C6 1.388(4) . ?
C1 C7 1.507(4) . ?
C2 C3 1.380(5) . ?
C2 H2A 0.9500 . ?
C3 C4 1.388(4) . ?
C3 H3A 0.9500 . ?
C4 C5 1.380(4) . ?
C4 C8 1.508(4) . ?
C5 C6 1.376(4) . ?
C5 H5A 0.9500 . ?
C6 H6A 0.9500 . ?
C7 H7A 0.9900 . ?
C7 H7B 0.9900 . ?
C8 H8A 0.9900 . ?
C8 H8B 0.9900 . ?
C9 H9A 0.9500 . ?
C10 H10A 0.9500 . ?
C11 H11A 0.9500 . ?
C12 H12A 0.9500 . ?
